data_4088489
loop_
_publ_author_name
'Harisomayajula, N. V. Satyachand'
'Chen, Han-Gung'
'Kuo, Ting-Shen'
'Tsai, Yi-Chou'

_publ_section_title
;
 Reductive Cleavage of Acyl Halides to Carboxylato Alkylidyne Complexes
 from Their Reactions with the Quintuply Bonded Dimolybdenum Amidinate
;
_journal_issue 10
_journal_name_full Organometallics
_journal_page_first 1534
_journal_paper_doi 10.1021/acs.organomet.6b00132
_journal_volume 35
_journal_year 2016
_chemical_formula_moiety 'C57 H74 Cl F Mo2 N4 O'
_chemical_formula_sum 'C57 H74 Cl F Mo2 N4 O'
_chemical_formula_weight 1077.53
_space_group_IT_number 14
_space_group_name_Hall '-P 2ybc'
_space_group_name_H-M_alt 'P 1 21/c 1'
_symmetry_cell_setting monoclinic
_symmetry_space_group_name_H-M 'P 1 21/c 1'
_atom_sites_solution_hydrogens geom
_atom_sites_solution_primary direct
_atom_sites_solution_secondary difmap
_audit_creation_method SHELXL-97
_cell_angle_alpha 90.00
_cell_angle_beta 109.538(3)
_cell_angle_gamma 90.00
_cell_formula_units_Z 4
_cell_length_a 14.881(3)
_cell_length_b 18.267(4)
_cell_length_c 20.948(5)
_cell_measurement_reflns_used 2114
_cell_measurement_temperature 200(2)
_cell_measurement_theta_max 23.46
_cell_measurement_theta_min 2.89
_cell_volume 5366(2)
_computing_molecular_graphics 'Ortep-3 for Windows (Farrugia, 1997)'
_computing_publication_material 'WinGX publication routines (Farrugia, 1999)'
_computing_structure_refinement 'SHELXL-97 (Sheldrick, 1997)'
_computing_structure_solution 'SHELXS-86 (Sheldrick, 1986)'
_diffrn_ambient_temperature 200(2)
_diffrn_measured_fraction_theta_full 0.988
_diffrn_measured_fraction_theta_max 0.988
_diffrn_measurement_device_type 'Bruker APEX2'
_diffrn_radiation_monochromator graphite
_diffrn_radiation_source 'fine-focus sealed tube'
_diffrn_radiation_type MoK\a
_diffrn_radiation_wavelength 0.71073
_diffrn_reflns_av_R_equivalents 0.1150
_diffrn_reflns_av_sigmaI/netI 0.1532
_diffrn_reflns_limit_h_max 16
_diffrn_reflns_limit_h_min -17
_diffrn_reflns_limit_k_max 21
_diffrn_reflns_limit_k_min -21
_diffrn_reflns_limit_l_max 24
_diffrn_reflns_limit_l_min -23
_diffrn_reflns_number 34901
_diffrn_reflns_theta_full 25.09
_diffrn_reflns_theta_max 25.09
_diffrn_reflns_theta_min 1.45
_exptl_absorpt_coefficient_mu 0.562
_exptl_absorpt_correction_T_max 0.9779
_exptl_absorpt_correction_T_min 0.8585
_exptl_absorpt_correction_type multi-scan
_exptl_crystal_colour brown
_exptl_crystal_density_diffrn 1.334
_exptl_crystal_density_method 'not measured'
_exptl_crystal_description prism
_exptl_crystal_F_000 2248
_exptl_crystal_size_max 0.28
_exptl_crystal_size_mid 0.16
_exptl_crystal_size_min 0.04
_refine_diff_density_max 0.680
_refine_diff_density_min -1.687
_refine_diff_density_rms 0.291
_refine_ls_extinction_method none
_refine_ls_goodness_of_fit_ref 0.996
_refine_ls_hydrogen_treatment constr
_refine_ls_matrix_type full
_refine_ls_number_parameters 595
_refine_ls_number_reflns 9436
_refine_ls_number_restraints 0
_refine_ls_restrained_S_all 0.996
_refine_ls_R_factor_all 0.1675
_refine_ls_R_factor_gt 0.0661
_refine_ls_shift/su_max 0.001
_refine_ls_shift/su_mean 0.000
_refine_ls_structure_factor_coef Fsqd
_refine_ls_weighting_details 'calc w=1/[\s^2^(Fo^2^)+(0.0972P)^2^+0.0000P] where P=(Fo^2^+2Fc^2^)/3'
_refine_ls_weighting_scheme calc
_refine_ls_wR_factor_gt 0.1521
_refine_ls_wR_factor_ref 0.2170
_reflns_number_gt 4525
_reflns_number_total 9436
_reflns_threshold_expression >2sigma(I)
_cod_data_source_file om6b00132_si_003.cif
_cod_data_source_block compound_6
_cod_original_cell_volume 5367(2)
_cod_original_sg_symbol_H-M 'P 21/c'
_cod_database_code 4088489

loop_
_symmetry_equiv_pos_as_xyz
'x, y, z'
'-x, y+1/2, -z+1/2'
'-x, -y, -z'
'x, -y-1/2, z-1/2'

loop_
_atom_site_label
_atom_site_type_symbol
_atom_site_fract_x
_atom_site_fract_y
_atom_site_fract_z
_atom_site_U_iso_or_equiv
_atom_site_adp_type
_atom_site_occupancy
_atom_site_symmetry_multiplicity
_atom_site_calc_flag
_atom_site_refinement_flags
C1 C 0.0136(6) 0.2162(5) 0.3152(4) 0.030(2) Uani 1 1 d .
C2 C -0.0310(6) 0.2710(5) 0.2676(4) 0.029(2) Uani 1 1 d .
C3 C 0.0221(6) 0.3170(5) 0.2328(4) 0.039(2) Uani 1 1 d .
H3 H 0.0847 0.2927 0.2393 0.047 Uiso 1 1 calc R
C4 C 0.0425(6) 0.3937(5) 0.2653(5) 0.048(3) Uani 1 1 d .
H4A H 0.0781 0.4227 0.2424 0.072 Uiso 1 1 calc R
H4B H 0.0804 0.3889 0.3134 0.072 Uiso 1 1 calc R
H4C H -0.0179 0.4182 0.2608 0.072 Uiso 1 1 calc R
C5 C -0.0277(7) 0.3284(6) 0.1565(5) 0.058(3) Uani 1 1 d .
H5A H 0.0132 0.3578 0.1383 0.086 Uiso 1 1 calc R
H5B H -0.0884 0.3539 0.1488 0.086 Uiso 1 1 calc R
H5C H -0.0398 0.2808 0.1337 0.086 Uiso 1 1 calc R
C6 C -0.1261(6) 0.2866(5) 0.2556(5) 0.042(2) Uani 1 1 d .
H6 H -0.1570 0.3227 0.2230 0.050 Uiso 1 1 calc R
C7 C -0.1754(7) 0.2512(5) 0.2893(5) 0.049(3) Uani 1 1 d .
H7 H -0.2409 0.2624 0.2800 0.058 Uiso 1 1 calc R
C8 C -0.1325(6) 0.1992(5) 0.3372(5) 0.042(2) Uani 1 1 d .
H8 H -0.1691 0.1747 0.3601 0.050 Uiso 1 1 calc R
C9 C -0.0363(6) 0.1818(4) 0.3527(4) 0.030(2) Uani 1 1 d .
C10 C 0.0070(6) 0.1249(5) 0.4075(4) 0.038(2) Uani 1 1 d .
H10 H 0.0778 0.1269 0.4189 0.045 Uiso 1 1 calc R
C11 C -0.0249(6) 0.0474(5) 0.3843(5) 0.050(3) Uani 1 1 d .
H11A H 0.0050 0.0130 0.4213 0.075 Uiso 1 1 calc R
H11B H -0.0057 0.0351 0.3451 0.075 Uiso 1 1 calc R
H11C H -0.0944 0.0440 0.3715 0.075 Uiso 1 1 calc R
C12 C -0.0149(7) 0.1404(5) 0.4732(4) 0.056(3) Uani 1 1 d .
H12A H 0.0148 0.1026 0.5068 0.084 Uiso 1 1 calc R
H12B H -0.0841 0.1400 0.4634 0.084 Uiso 1 1 calc R
H12C H 0.0107 0.1885 0.4910 0.084 Uiso 1 1 calc R
C13 C 0.1431(5) 0.1358(5) 0.3318(4) 0.0230(19) Uani 1 1 d .
H13 H 0.0991 0.0970 0.3147 0.028 Uiso 1 1 calc R
C14 C 0.2671(6) 0.0454(4) 0.3579(4) 0.030(2) Uani 1 1 d .
C15 C 0.2673(6) 0.0135(4) 0.2967(5) 0.034(2) Uani 1 1 d .
C16 C 0.2293(6) 0.0508(5) 0.2277(4) 0.039(2) Uani 1 1 d .
H16 H 0.2138 0.1028 0.2348 0.046 Uiso 1 1 calc R
C17 C 0.1390(7) 0.0138(5) 0.1840(4) 0.057(3) Uani 1 1 d .
H17A H 0.1145 0.0389 0.1403 0.086 Uiso 1 1 calc R
H17B H 0.0911 0.0158 0.2067 0.086 Uiso 1 1 calc R
H17C H 0.1526 -0.0374 0.1768 0.086 Uiso 1 1 calc R
C18 C 0.3070(8) 0.0508(6) 0.1947(5) 0.069(3) Uani 1 1 d .
H18A H 0.3635 0.0765 0.2241 0.103 Uiso 1 1 calc R
H18B H 0.2832 0.0755 0.1507 0.103 Uiso 1 1 calc R
H18C H 0.3240 0.0002 0.1881 0.103 Uiso 1 1 calc R
C19 C 0.3014(7) -0.0565(5) 0.3003(5) 0.049(3) Uani 1 1 d .
H19 H 0.3018 -0.0795 0.2597 0.059 Uiso 1 1 calc R
C20 C 0.3342(7) -0.0942(5) 0.3583(6) 0.055(3) Uani 1 1 d .
H20 H 0.3592 -0.1421 0.3585 0.067 Uiso 1 1 calc R
C21 C 0.3318(7) -0.0639(5) 0.4169(5) 0.047(3) Uani 1 1 d .
H21 H 0.3538 -0.0919 0.4574 0.057 Uiso 1 1 calc R
C22 C 0.2982(6) 0.0065(5) 0.4197(4) 0.034(2) Uani 1 1 d .
C23 C 0.2952(7) 0.0391(5) 0.4854(5) 0.045(3) Uani 1 1 d .
H23 H 0.2614 0.0872 0.4746 0.053 Uiso 1 1 calc R
C24 C 0.2376(8) -0.0108(6) 0.5164(5) 0.074(4) Uani 1 1 d .
H24A H 0.2349 0.0111 0.5584 0.111 Uiso 1 1 calc R
H24B H 0.2683 -0.0589 0.5262 0.111 Uiso 1 1 calc R
H24C H 0.1727 -0.0164 0.4843 0.111 Uiso 1 1 calc R
C25 C 0.3953(8) 0.0536(6) 0.5330(5) 0.072(4) Uani 1 1 d .
H25A H 0.3924 0.0757 0.5749 0.108 Uiso 1 1 calc R
H25B H 0.4277 0.0871 0.5113 0.108 Uiso 1 1 calc R
H25C H 0.4306 0.0074 0.5436 0.108 Uiso 1 1 calc R
C26 C 0.5330(6) 0.2844(4) 0.4708(4) 0.029(2) Uani 1 1 d .
C27 C 0.6005(6) 0.2650(5) 0.4403(5) 0.041(2) Uani 1 1 d .
C28 C 0.5760(7) 0.2624(6) 0.3642(5) 0.052(3) Uani 1 1 d .
H28 H 0.5055 0.2694 0.3434 0.062 Uiso 1 1 calc R
C29 C 0.6008(7) 0.1867(6) 0.3410(5) 0.063(3) Uani 1 1 d .
H29A H 0.5832 0.1862 0.2916 0.095 Uiso 1 1 calc R
H29B H 0.5654 0.1484 0.3552 0.095 Uiso 1 1 calc R
H29C H 0.6694 0.1778 0.3616 0.095 Uiso 1 1 calc R
C30 C 0.6255(8) 0.3252(6) 0.3377(5) 0.071(3) Uani 1 1 d .
H30A H 0.6064 0.3224 0.2882 0.107 Uiso 1 1 calc R
H30B H 0.6949 0.3199 0.3575 0.107 Uiso 1 1 calc R
H30C H 0.6063 0.3726 0.3508 0.107 Uiso 1 1 calc R
C31 C 0.6954(6) 0.2540(5) 0.4818(5) 0.047(3) Uani 1 1 d .
H31 H 0.7418 0.2413 0.4616 0.056 Uiso 1 1 calc R
C32 C 0.7223(7) 0.2611(5) 0.5504(6) 0.052(3) Uani 1 1 d .
H32 H 0.7868 0.2527 0.5775 0.062 Uiso 1 1 calc R
C33 C 0.6564(6) 0.2803(5) 0.5810(5) 0.044(2) Uani 1 1 d .
H33 H 0.6759 0.2849 0.6289 0.053 Uiso 1 1 calc R
C34 C 0.5610(6) 0.2932(4) 0.5418(4) 0.033(2) Uani 1 1 d .
C35 C 0.4904(6) 0.3167(5) 0.5779(4) 0.041(2) Uani 1 1 d .
H35 H 0.4260 0.3237 0.5431 0.049 Uiso 1 1 calc R
C36 C 0.5224(7) 0.3892(5) 0.6152(5) 0.064(3) Uani 1 1 d .
H36A H 0.4762 0.4043 0.6368 0.097 Uiso 1 1 calc R
H36B H 0.5262 0.4268 0.5828 0.097 Uiso 1 1 calc R
H36C H 0.5852 0.3829 0.6498 0.097 Uiso 1 1 calc R
C37 C 0.4829(7) 0.2586(6) 0.6285(5) 0.059(3) Uani 1 1 d .
H37A H 0.4366 0.2745 0.6497 0.088 Uiso 1 1 calc R
H37B H 0.5454 0.2519 0.6634 0.088 Uiso 1 1 calc R
H37C H 0.4618 0.2122 0.6047 0.088 Uiso 1 1 calc R
C38 C 0.4020(6) 0.3649(4) 0.4157(4) 0.029(2) Uani 1 1 d .
H38 H 0.4456 0.4046 0.4281 0.035 Uiso 1 1 calc R
C39 C 0.2808(6) 0.4504(4) 0.3598(4) 0.030(2) Uani 1 1 d .
C40 C 0.2872(6) 0.4709(5) 0.2975(4) 0.033(2) Uani 1 1 d .
C41 C 0.3344(7) 0.4237(5) 0.2573(5) 0.043(3) Uani 1 1 d .
H41 H 0.3628 0.3801 0.2857 0.052 Uiso 1 1 calc R
C42 C 0.4155(7) 0.4649(6) 0.2439(5) 0.070(3) Uani 1 1 d .
H42A H 0.4457 0.4331 0.2194 0.105 Uiso 1 1 calc R
H42B H 0.4628 0.4797 0.2871 0.105 Uiso 1 1 calc R
H42C H 0.3900 0.5086 0.2166 0.105 Uiso 1 1 calc R
C43 C 0.2628(7) 0.3958(6) 0.1912(5) 0.061(3) Uani 1 1 d .
H43A H 0.2957 0.3647 0.1678 0.091 Uiso 1 1 calc R
H43B H 0.2334 0.4374 0.1622 0.091 Uiso 1 1 calc R
H43C H 0.2133 0.3672 0.2011 0.091 Uiso 1 1 calc R
C44 C 0.2439(7) 0.5374(5) 0.2693(4) 0.044(3) Uani 1 1 d .
H44 H 0.2477 0.5529 0.2270 0.053 Uiso 1 1 calc R
C45 C 0.1960(7) 0.5809(5) 0.3012(5) 0.045(3) Uani 1 1 d .
H45 H 0.1641 0.6239 0.2798 0.053 Uiso 1 1 calc R
C46 C 0.1949(6) 0.5613(4) 0.3644(5) 0.040(2) Uani 1 1 d .
H46 H 0.1642 0.5925 0.3870 0.048 Uiso 1 1 calc R
C47 C 0.2382(6) 0.4960(5) 0.3967(4) 0.031(2) Uani 1 1 d .
C48 C 0.2428(6) 0.4806(5) 0.4674(5) 0.042(2) Uani 1 1 d .
H48 H 0.2484 0.4263 0.4736 0.051 Uiso 1 1 calc R
C49 C 0.1543(7) 0.5044(6) 0.4840(5) 0.072(4) Uani 1 1 d .
H49A H 0.1626 0.4916 0.5311 0.108 Uiso 1 1 calc R
H49B H 0.0980 0.4792 0.4537 0.108 Uiso 1 1 calc R
H49C H 0.1458 0.5574 0.4779 0.108 Uiso 1 1 calc R
C50 C 0.3320(8) 0.5136(6) 0.5166(5) 0.067(3) Uani 1 1 d .
H50A H 0.3354 0.5020 0.5630 0.101 Uiso 1 1 calc R
H50B H 0.3307 0.5669 0.5106 0.101 Uiso 1 1 calc R
H50C H 0.3880 0.4934 0.5082 0.101 Uiso 1 1 calc R
C51 C 0.2302(6) 0.2613(4) 0.4644(4) 0.031(2) Uani 1 1 d .
C52 C 0.1708(6) 0.2851(4) 0.5036(4) 0.030(2) Uani 1 1 d .
C53 C 0.1964(7) 0.2680(5) 0.5730(5) 0.045(3) Uani 1 1 d .
H53 H 0.2532 0.2415 0.5952 0.054 Uiso 1 1 calc R
C54 C 0.1380(8) 0.2903(5) 0.6085(5) 0.054(3) Uani 1 1 d .
H54 H 0.1552 0.2806 0.6557 0.065 Uiso 1 1 calc R
C55 C 0.0551(7) 0.3264(5) 0.5750(6) 0.051(3) Uani 1 1 d .
C56 C 0.0290(7) 0.3431(6) 0.5084(6) 0.057(3) Uani 1 1 d .
H56 H -0.0290 0.3685 0.4867 0.069 Uiso 1 1 calc R
C57 C 0.0867(6) 0.3233(5) 0.4728(5) 0.040(2) Uani 1 1 d .
H57 H 0.0692 0.3357 0.4261 0.048 Uiso 1 1 calc R
N1 N 0.1117(5) 0.2043(4) 0.3291(3) 0.0304(17) Uani 1 1 d .
N2 N 0.2356(5) 0.1214(3) 0.3582(3) 0.0241(16) Uani 1 1 d .
N3 N 0.4343(4) 0.2959(3) 0.4291(3) 0.0253(16) Uani 1 1 d .
N4 N 0.3106(4) 0.3779(3) 0.3855(3) 0.0243(16) Uani 1 1 d .
O1 O 0.2998(4) 0.2167(3) 0.4923(3) 0.0353(15) Uani 1 1 d .
Cl1 Cl 0.34248(19) 0.21813(14) 0.27836(12) 0.0581(8) Uani 1 1 d .
Mo1 Mo 0.21841(5) 0.28713(4) 0.36341(4) 0.0259(2) Uani 1 1 d .
Mo2 Mo 0.33002(5) 0.21244(4) 0.39175(4) 0.0261(2) Uani 1 1 d .
F1 F 0.0002(4) 0.3473(3) 0.6122(3) 0.081(2) Uani 1 1 d .

loop_
_atom_site_aniso_label
_atom_site_aniso_U_11
_atom_site_aniso_U_22
_atom_site_aniso_U_33
_atom_site_aniso_U_23
_atom_site_aniso_U_13
_atom_site_aniso_U_12
C1 0.019(5) 0.035(5) 0.035(5) -0.013(4) 0.008(4) -0.003(4)
C2 0.020(5) 0.032(5) 0.034(5) -0.009(4) 0.010(4) -0.010(4)
C3 0.025(5) 0.044(6) 0.039(6) -0.001(5) -0.001(5) 0.001(4)
C4 0.043(6) 0.039(6) 0.060(7) 0.006(5) 0.015(6) -0.002(5)
C5 0.041(6) 0.073(8) 0.051(7) 0.003(6) 0.005(6) 0.004(6)
C6 0.030(5) 0.044(6) 0.050(6) -0.001(5) 0.012(5) 0.008(5)
C7 0.023(6) 0.046(6) 0.074(8) -0.007(6) 0.013(6) 0.006(5)
C8 0.038(6) 0.040(6) 0.056(7) -0.008(5) 0.028(5) -0.007(5)
C9 0.026(5) 0.027(5) 0.041(6) -0.010(4) 0.015(5) -0.005(4)
C10 0.028(5) 0.048(6) 0.040(6) -0.003(5) 0.017(5) -0.009(4)
C11 0.044(6) 0.042(6) 0.061(7) 0.003(5) 0.014(5) -0.018(5)
C12 0.066(7) 0.065(7) 0.044(7) -0.007(5) 0.027(6) -0.033(6)
C13 0.012(4) 0.036(5) 0.017(4) 0.003(4) 0.000(4) -0.005(4)
C14 0.025(5) 0.020(5) 0.043(6) -0.003(4) 0.011(4) -0.009(4)
C15 0.035(5) 0.023(5) 0.045(6) -0.004(4) 0.013(5) -0.007(4)
C16 0.051(6) 0.034(6) 0.039(6) -0.008(4) 0.027(5) -0.005(5)
C17 0.073(8) 0.053(7) 0.029(6) -0.001(5) -0.005(6) -0.008(6)
C18 0.099(9) 0.055(7) 0.063(8) -0.011(6) 0.041(7) 0.006(7)
C19 0.063(7) 0.032(6) 0.058(7) -0.007(5) 0.027(6) 0.005(5)
C20 0.054(7) 0.020(5) 0.093(9) -0.009(6) 0.025(7) 0.013(5)
C21 0.049(7) 0.031(6) 0.051(7) 0.007(5) 0.004(5) 0.002(5)
C22 0.027(5) 0.030(5) 0.037(6) 0.006(4) 0.001(4) -0.001(4)
C23 0.059(7) 0.034(6) 0.038(6) 0.003(5) 0.012(6) -0.005(5)
C24 0.121(11) 0.064(8) 0.051(7) 0.006(6) 0.047(8) -0.007(8)
C25 0.079(9) 0.067(8) 0.051(7) -0.013(6) -0.004(7) -0.005(7)
C26 0.021(5) 0.024(5) 0.037(5) 0.007(4) 0.001(4) -0.004(4)
C27 0.023(5) 0.044(6) 0.056(7) 0.004(5) 0.014(5) 0.006(4)
C28 0.039(6) 0.065(7) 0.053(7) -0.012(5) 0.017(5) 0.003(5)
C29 0.061(8) 0.068(8) 0.068(8) -0.018(6) 0.031(6) 0.012(6)
C30 0.079(9) 0.071(8) 0.069(8) 0.019(7) 0.033(7) -0.001(7)
C31 0.023(6) 0.049(6) 0.069(8) 0.004(6) 0.016(6) 0.009(5)
C32 0.023(6) 0.057(7) 0.063(8) 0.002(6) -0.002(5) 0.003(5)
C33 0.039(6) 0.040(6) 0.041(6) -0.007(5) -0.003(5) -0.004(5)
C34 0.021(5) 0.034(5) 0.033(5) -0.006(4) -0.004(4) -0.008(4)
C35 0.036(6) 0.041(6) 0.038(6) -0.011(5) 0.002(5) 0.000(5)
C36 0.055(7) 0.052(7) 0.083(9) -0.018(6) 0.019(7) 0.008(6)
C37 0.062(8) 0.079(8) 0.035(6) 0.004(6) 0.016(6) -0.008(6)
C38 0.038(6) 0.023(5) 0.027(5) -0.010(4) 0.014(4) -0.011(4)
C39 0.023(5) 0.029(5) 0.031(5) 0.001(4) 0.000(4) -0.004(4)
C40 0.032(5) 0.031(5) 0.028(5) -0.001(4) 0.000(4) -0.007(4)
C41 0.058(7) 0.032(5) 0.045(6) 0.015(4) 0.024(6) 0.004(5)
C42 0.072(8) 0.079(8) 0.071(8) -0.013(7) 0.039(7) -0.012(7)
C43 0.069(8) 0.062(7) 0.044(7) -0.012(5) 0.010(6) -0.001(6)
C44 0.054(7) 0.040(6) 0.029(6) 0.007(5) 0.001(5) -0.009(5)
C45 0.059(7) 0.027(5) 0.037(6) 0.012(4) 0.001(5) 0.021(5)
C46 0.044(6) 0.021(5) 0.053(7) -0.009(4) 0.012(5) 0.003(4)
C47 0.029(5) 0.029(5) 0.034(5) 0.001(4) 0.007(4) -0.004(4)
C48 0.051(7) 0.032(6) 0.049(7) 0.000(5) 0.024(6) 0.000(5)
C49 0.086(9) 0.072(8) 0.077(9) 0.012(6) 0.053(8) 0.021(7)
C50 0.091(9) 0.072(8) 0.036(7) 0.003(6) 0.018(7) 0.007(7)
C51 0.032(6) 0.021(5) 0.038(6) -0.007(4) 0.007(5) -0.008(4)
C52 0.038(5) 0.026(5) 0.031(5) -0.006(4) 0.020(4) -0.009(4)
C53 0.037(6) 0.049(6) 0.053(7) 0.005(5) 0.022(5) 0.002(5)
C54 0.069(8) 0.059(7) 0.045(6) -0.007(6) 0.034(6) -0.005(6)
C55 0.047(7) 0.044(7) 0.079(9) 0.007(6) 0.045(7) 0.006(5)
C56 0.047(7) 0.060(8) 0.075(9) 0.014(6) 0.034(7) 0.010(6)
C57 0.045(6) 0.026(5) 0.047(6) 0.004(4) 0.011(5) 0.008(5)
N1 0.026(4) 0.031(4) 0.032(4) -0.002(3) 0.007(3) 0.000(4)
N2 0.032(4) 0.020(4) 0.022(4) -0.001(3) 0.012(3) -0.005(3)
N3 0.021(4) 0.023(4) 0.028(4) -0.002(3) 0.002(3) -0.003(3)
N4 0.020(4) 0.023(4) 0.028(4) 0.008(3) 0.005(3) 0.008(3)
O1 0.037(4) 0.029(3) 0.037(4) 0.000(3) 0.009(3) 0.003(3)
Cl1 0.0748(19) 0.0663(18) 0.0396(15) -0.0186(13) 0.0277(14) -0.0391(16)
Mo1 0.0221(4) 0.0224(4) 0.0307(5) -0.0015(4) 0.0057(4) -0.0002(4)
Mo2 0.0214(4) 0.0231(4) 0.0323(5) -0.0030(4) 0.0071(4) -0.0005(3)
F1 0.087(5) 0.076(5) 0.110(5) -0.008(4) 0.072(5) 0.006(4)

loop_
_atom_type_symbol
_atom_type_description
_atom_type_scat_dispersion_real
_atom_type_scat_dispersion_imag
_atom_type_scat_source
C C 0.0033 0.0016 'International Tables Vol C Tables 4.2.6.8 and 6.1.1.4'
H H 0.0000 0.0000 'International Tables Vol C Tables 4.2.6.8 and 6.1.1.4'
N N 0.0061 0.0033 'International Tables Vol C Tables 4.2.6.8 and 6.1.1.4'
O O 0.0106 0.0060 'International Tables Vol C Tables 4.2.6.8 and 6.1.1.4'
Cl Cl 0.1484 0.1585 'International Tables Vol C Tables 4.2.6.8 and 6.1.1.4'
Mo Mo -1.6832 0.6857 'International Tables Vol C Tables 4.2.6.8 and 6.1.1.4'
F F 0.0171 0.0103 'International Tables Vol C Tables 4.2.6.8 and 6.1.1.4'

loop_
_geom_angle_atom_site_label_1
_geom_angle_atom_site_label_2
_geom_angle_atom_site_label_3
_geom_angle
C9 C1 N1 121.6(8)
C9 C1 C2 120.2(8)
N1 C1 C2 117.7(8)
C6 C2 C1 119.1(8)
C6 C2 C3 118.1(8)
C1 C2 C3 122.8(7)
C2 C3 C5 115.7(7)
C2 C3 C4 110.6(7)
C5 C3 C4 106.9(8)
C2 C3 H3 107.8
C5 C3 H3 107.8
C4 C3 H3 107.8
C3 C4 H4A 109.5
C3 C4 H4B 109.5
H4A C4 H4B 109.5
C3 C4 H4C 109.5
H4A C4 H4C 109.5
H4B C4 H4C 109.5
C3 C5 H5A 109.5
C3 C5 H5B 109.5
H5A C5 H5B 109.5
C3 C5 H5C 109.5
H5A C5 H5C 109.5
H5B C5 H5C 109.5
C7 C6 C2 120.8(9)
C7 C6 H6 119.6
C2 C6 H6 119.6
C6 C7 C8 121.0(9)
C6 C7 H7 119.5
C8 C7 H7 119.5
C7 C8 C9 121.2(9)
C7 C8 H8 119.4
C9 C8 H8 119.4
C8 C9 C1 117.6(8)
C8 C9 C10 118.3(8)
C1 C9 C10 124.1(7)
C9 C10 C11 112.7(7)
C9 C10 C12 112.7(8)
C11 C10 C12 108.7(7)
C9 C10 H10 107.5
C11 C10 H10 107.5
C12 C10 H10 107.5
C10 C11 H11A 109.5
C10 C11 H11B 109.5
H11A C11 H11B 109.5
C10 C11 H11C 109.5
H11A C11 H11C 109.5
H11B C11 H11C 109.5
C10 C12 H12A 109.5
C10 C12 H12B 109.5
H12A C12 H12B 109.5
C10 C12 H12C 109.5
H12A C12 H12C 109.5
H12B C12 H12C 109.5
N2 C13 N1 120.2(7)
N2 C13 H13 119.9
N1 C13 H13 119.9
C15 C14 C22 121.8(8)
C15 C14 N2 119.6(7)
C22 C14 N2 118.7(7)
C19 C15 C14 116.7(9)
C19 C15 C16 118.9(8)
C14 C15 C16 124.3(8)
C17 C16 C15 110.3(7)
C17 C16 C18 112.3(8)
C15 C16 C18 109.3(8)
C17 C16 H16 108.3
C15 C16 H16 108.3
C18 C16 H16 108.3
C16 C17 H17A 109.5
C16 C17 H17B 109.5
H17A C17 H17B 109.5
C16 C17 H17C 109.5
H17A C17 H17C 109.5
H17B C17 H17C 109.5
C16 C18 H18A 109.5
C16 C18 H18B 109.5
H18A C18 H18B 109.5
C16 C18 H18C 109.5
H18A C18 H18C 109.5
H18B C18 H18C 109.5
C20 C19 C15 123.1(9)
C20 C19 H19 118.4
C15 C19 H19 118.4
C19 C20 C21 119.9(9)
C19 C20 H20 120.0
C21 C20 H20 120.0
C20 C21 C22 122.3(9)
C20 C21 H21 118.8
C22 C21 H21 118.8
C21 C22 C14 116.1(9)
C21 C22 C23 121.5(8)
C14 C22 C23 122.4(8)
C25 C23 C22 110.2(8)
C25 C23 C24 113.1(8)
C22 C23 C24 110.0(8)
C25 C23 H23 107.8
C22 C23 H23 107.8
C24 C23 H23 107.8
C23 C24 H24A 109.5
C23 C24 H24B 109.5
H24A C24 H24B 109.5
C23 C24 H24C 109.5
H24A C24 H24C 109.5
H24B C24 H24C 109.5
C23 C25 H25A 109.5
C23 C25 H25B 109.5
H25A C25 H25B 109.5
C23 C25 H25C 109.5
H25A C25 H25C 109.5
H25B C25 H25C 109.5
C27 C26 C34 120.3(8)
C27 C26 N3 119.8(8)
C34 C26 N3 119.9(7)
C26 C27 C31 118.7(9)
C26 C27 C28 122.0(8)
C31 C27 C28 119.1(9)
C27 C28 C29 111.1(8)
C27 C28 C30 112.0(8)
C29 C28 C30 110.7(8)
C27 C28 H28 107.6
C29 C28 H28 107.6
C30 C28 H28 107.6
C28 C29 H29A 109.5
C28 C29 H29B 109.5
H29A C29 H29B 109.5
C28 C29 H29C 109.5
H29A C29 H29C 109.5
H29B C29 H29C 109.5
C28 C30 H30A 109.5
C28 C30 H30B 109.5
H30A C30 H30B 109.5
C28 C30 H30C 109.5
H30A C30 H30C 109.5
H30B C30 H30C 109.5
C32 C31 C27 121.2(9)
C32 C31 H31 119.4
C27 C31 H31 119.4
C31 C32 C33 120.6(9)
C31 C32 H32 119.7
C33 C32 H32 119.7
C32 C33 C34 120.5(9)
C32 C33 H33 119.8
C34 C33 H33 119.8
C33 C34 C26 118.8(8)
C33 C34 C35 118.7(8)
C26 C34 C35 122.5(7)
C36 C35 C37 109.2(8)
C36 C35 C34 110.1(8)
C37 C35 C34 111.4(7)
C36 C35 H35 108.7
C37 C35 H35 108.7
C34 C35 H35 108.7
C35 C36 H36A 109.5
C35 C36 H36B 109.5
H36A C36 H36B 109.5
C35 C36 H36C 109.5
H36A C36 H36C 109.5
H36B C36 H36C 109.5
C35 C37 H37A 109.5
C35 C37 H37B 109.5
H37A C37 H37B 109.5
C35 C37 H37C 109.5
H37A C37 H37C 109.5
H37B C37 H37C 109.5
N4 C38 N3 120.6(7)
N4 C38 H38 119.7
N3 C38 H38 119.7
C40 C39 C47 122.4(8)
C40 C39 N4 119.3(8)
C47 C39 N4 118.1(7)
C39 C40 C44 117.4(8)
C39 C40 C41 123.5(8)
C44 C40 C41 119.1(8)
C43 C41 C42 110.7(8)
C43 C41 C40 112.2(8)
C42 C41 C40 111.1(8)
C43 C41 H41 107.5
C42 C41 H41 107.5
C40 C41 H41 107.5
C41 C42 H42A 109.5
C41 C42 H42B 109.5
H42A C42 H42B 109.5
C41 C42 H42C 109.5
H42A C42 H42C 109.5
H42B C42 H42C 109.5
C41 C43 H43A 109.5
C41 C43 H43B 109.5
H43A C43 H43B 109.5
C41 C43 H43C 109.5
H43A C43 H43C 109.5
H43B C43 H43C 109.5
C45 C44 C40 122.1(9)
C45 C44 H44 118.9
C40 C44 H44 118.9
C46 C45 C44 119.4(8)
C46 C45 H45 120.3
C44 C45 H45 120.3
C45 C46 C47 121.9(8)
C45 C46 H46 119.0
C47 C46 H46 119.0
C46 C47 C39 116.6(8)
C46 C47 C48 119.9(8)
C39 C47 C48 123.5(8)
C47 C48 C50 110.0(8)
C47 C48 C49 114.6(8)
C50 C48 C49 111.0(8)
C47 C48 H48 106.9
C50 C48 H48 106.9
C49 C48 H48 106.9
C48 C49 H49A 109.5
C48 C49 H49B 109.5
H49A C49 H49B 109.5
C48 C49 H49C 109.5
H49A C49 H49C 109.5
H49B C49 H49C 109.5
C48 C50 H50A 109.5
C48 C50 H50B 109.5
H50A C50 H50B 109.5
C48 C50 H50C 109.5
H50A C50 H50C 109.5
H50B C50 H50C 109.5
O1 C51 C52 118.5(8)
O1 C51 Mo1 112.2(6)
C52 C51 Mo1 129.3(6)
O1 C51 Mo2 61.5(4)
C52 C51 Mo2 176.7(6)
Mo1 C51 Mo2 50.78(19)
C57 C52 C53 118.7(8)
C57 C52 C51 120.6(8)
C53 C52 C51 120.7(8)
C54 C53 C52 119.3(9)
C54 C53 H53 120.3
C52 C53 H53 120.3
C55 C54 C53 119.2(10)
C55 C54 H54 120.4
C53 C54 H54 120.4
C56 C55 F1 120.5(10)
C56 C55 C54 122.5(9)
F1 C55 C54 117.0(10)
C55 C56 C57 119.3(10)
C55 C56 H56 120.4
C57 C56 H56 120.4
C56 C57 C52 120.9(9)
C56 C57 H57 119.5
C52 C57 H57 119.5
C13 N1 C1 118.6(7)
C13 N1 Mo1 116.2(5)
C1 N1 Mo1 124.3(5)
C13 N2 C14 118.3(7)
C13 N2 Mo2 117.4(5)
C14 N2 Mo2 124.2(5)
C38 N3 C26 118.7(6)
C38 N3 Mo2 115.4(5)
C26 N3 Mo2 125.7(5)
C38 N4 C39 119.0(7)
C38 N4 Mo1 117.3(5)
C39 N4 Mo1 123.0(5)
C51 O1 Mo2 88.9(5)
Mo2 Mo1 N4 93.11(17)
Mo2 Mo1 C51 77.1(2)
N4 Mo1 C51 97.2(3)
Mo2 Mo1 N1 93.67(18)
N4 Mo1 N1 171.7(2)
C51 Mo1 N1 89.0(3)
Mo1 Mo2 N3 92.84(17)
Mo1 Mo2 N2 92.41(18)
N3 Mo2 N2 174.7(2)
Mo1 Mo2 O1 81.76(14)
N3 Mo2 O1 88.9(2)
N2 Mo2 O1 91.1(2)
Mo1 Mo2 Cl1 90.43(8)
N3 Mo2 Cl1 92.53(18)
N2 Mo2 Cl1 88.19(17)
O1 Mo2 Cl1 172.13(16)
Mo1 Mo2 C51 52.12(19)
N3 Mo2 C51 91.6(2)
N2 Mo2 C51 91.1(2)
O1 Mo2 C51 29.7(2)
Cl1 Mo2 C51 142.5(2)

loop_
_geom_bond_atom_site_label_1
_geom_bond_atom_site_label_2
_geom_bond_distance
C1 C9 1.397(11)
C1 N1 1.408(10)
C1 C2 1.412(11)
C2 C6 1.381(11)
C2 C3 1.499(11)
C3 C5 1.535(11)
C3 C4 1.544(12)
C3 H3 1.0000
C4 H4A 0.9800
C4 H4B 0.9800
C4 H4C 0.9800
C5 H5A 0.9800
C5 H5B 0.9800
C5 H5C 0.9800
C6 C7 1.341(12)
C6 H6 0.9500
C7 C8 1.374(12)
C7 H7 0.9500
C8 C9 1.395(11)
C8 H8 0.9500
C9 C10 1.522(11)
C10 C11 1.521(11)
C10 C12 1.542(11)
C10 H10 1.0000
C11 H11A 0.9800
C11 H11B 0.9800
C11 H11C 0.9800
C12 H12A 0.9800
C12 H12B 0.9800
C12 H12C 0.9800
C13 N2 1.327(9)
C13 N1 1.330(9)
C13 H13 0.9500
C14 C15 1.409(11)
C14 C22 1.412(11)
C14 N2 1.467(10)
C15 C19 1.369(11)
C15 C16 1.525(11)
C16 C17 1.509(11)
C16 C18 1.534(12)
C16 H16 1.0000
C17 H17A 0.9800
C17 H17B 0.9800
C17 H17C 0.9800
C18 H18A 0.9800
C18 H18B 0.9800
C18 H18C 0.9800
C19 C20 1.338(12)
C19 H19 0.9500
C20 C21 1.358(13)
C20 H20 0.9500
C21 C22 1.388(11)
C21 H21 0.9500
C22 C23 1.515(11)
C23 C25 1.513(12)
C23 C24 1.536(12)
C23 H23 1.0000
C24 H24A 0.9800
C24 H24B 0.9800
C24 H24C 0.9800
C25 H25A 0.9800
C25 H25B 0.9800
C25 H25C 0.9800
C26 C27 1.403(11)
C26 C34 1.413(11)
C26 N3 1.452(9)
C27 C31 1.404(11)
C27 C28 1.512(12)
C28 C29 1.550(12)
C28 C30 1.561(13)
C28 H28 1.0000
C29 H29A 0.9800
C29 H29B 0.9800
C29 H29C 0.9800
C30 H30A 0.9800
C30 H30B 0.9800
C30 H30C 0.9800
C31 C32 1.365(13)
C31 H31 0.9500
C32 C33 1.384(13)
C32 H32 0.9500
C33 C34 1.402(11)
C33 H33 0.9500
C34 C35 1.547(12)
C35 C36 1.530(12)
C35 C37 1.530(12)
C35 H35 1.0000
C36 H36A 0.9800
C36 H36B 0.9800
C36 H36C 0.9800
C37 H37A 0.9800
C37 H37B 0.9800
C37 H37C 0.9800
C38 N4 1.316(9)
C38 N3 1.345(9)
C38 H38 0.9500
C39 C40 1.392(11)
C39 C47 1.423(11)
C39 N4 1.443(9)
C40 C44 1.409(11)
C40 C41 1.530(11)
C41 C43 1.525(12)
C41 C42 1.526(12)
C41 H41 1.0000
C42 H42A 0.9800
C42 H42B 0.9800
C42 H42C 0.9800
C43 H43A 0.9800
C43 H43B 0.9800
C43 H43C 0.9800
C44 C45 1.379(12)
C44 H44 0.9500
C45 C46 1.376(11)
C45 H45 0.9500
C46 C47 1.416(11)
C46 H46 0.9500
C47 C48 1.485(11)
C48 C50 1.508(12)
C48 C49 1.534(12)
C48 H48 1.0000
C49 H49A 0.9800
C49 H49B 0.9800
C49 H49C 0.9800
C50 H50A 0.9800
C50 H50B 0.9800
C50 H50C 0.9800
C51 O1 1.294(9)
C51 C52 1.459(11)
C51 Mo1 2.116(9)
C51 Mo2 2.613(9)
C52 C57 1.389(11)
C52 C53 1.410(11)
C53 C54 1.380(12)
C53 H53 0.9500
C54 C55 1.368(13)
C54 H54 0.9500
C55 C56 1.353(13)
C55 F1 1.359(10)
C56 C57 1.362(12)
C56 H56 0.9500
C57 H57 0.9500
N1 Mo1 2.136(7)
N2 Mo2 2.138(6)
N3 Mo2 2.129(6)
N4 Mo1 2.102(6)
O1 Mo2 2.297(6)
Cl1 Mo2 2.446(2)
Mo1 Mo2 2.0769(10)
